data_7248973
loop_
_publ_author_name
'Pr\;etka, Dominika'
'Marcinkowski, Dawid'
'Siwiak, Agnieszka'
'Kubicki, Maciej'
'Consiglio, Giuseppe'
'Patroniak, Violetta'
'Gorczy\'nski, Adam'

_publ_section_title
;
 Crystal engineering of monometallic lanthanide(iii) supramolecular
 systems within the N3-tridentate hydrazone Schiff-base ligand
;
_journal_issue 31
_journal_name_full CrystEngComm
_journal_page_first 4167
_journal_page_last 4180
_journal_paper_doi 10.1039/D4CE00450G
_journal_volume 26
_journal_year 2024
_chemical_formula_moiety 'C13 H19 Lu N8 O10 S, C2 H3 N'
_chemical_formula_sum 'C15 H22 Lu N9 O10 S'
_chemical_formula_weight 695.44
_space_group_crystal_system orthorhombic
_space_group_IT_number 33
_space_group_name_Hall 'P 2c -2n'
_space_group_name_H-M_alt 'P n a 21'
_atom_sites_solution_hydrogens geom
_audit_update_record
;
2024-03-08 deposited with the CCDC.	2024-07-03 downloaded from the CCDC.
;
_cell_angle_alpha 90
_cell_angle_beta 90
_cell_angle_gamma 90
_cell_formula_units_Z 4
_cell_length_a 23.9529(11)
_cell_length_b 11.3128(4)
_cell_length_c 9.2768(4)
_cell_measurement_reflns_used 6775
_cell_measurement_temperature 293(2)
_cell_measurement_theta_max 74.2580
_cell_measurement_theta_min 3.6600
_cell_volume 2513.78(18)
_computing_cell_refinement 'CrysAlisPro 1.171.43.93a (Rigaku OD, 2023)'
_computing_data_collection 'CrysAlisPro 1.171.43.93a (Rigaku OD, 2023)'
_computing_data_reduction 'CrysAlisPro 1.171.43.93a (Rigaku OD, 2023)'
_computing_molecular_graphics 'Mercury (MacRae et al., 2009)'
_computing_publication_material 'SHELXL (Sheldrick, 2015)'
_computing_structure_refinement 'SHELXL (Sheldrick, 2015)'
_computing_structure_solution 'SHELXT (Sheldrick, 2015)'
_diffrn_ambient_temperature 293(2)
_diffrn_detector 'CCD plate'
_diffrn_detector_area_resol_mean 10.5384
_diffrn_detector_type Atlas
_diffrn_measured_fraction_theta_full 1.000
_diffrn_measured_fraction_theta_max 0.990
_diffrn_measurement_device 'four-circle diffractometer'
_diffrn_measurement_device_type 'SuperNova, Single source at offset/far, Atlas'
_diffrn_radiation_monochromator mirror
_diffrn_radiation_probe x-ray
_diffrn_radiation_type 'Cu K\a'
_diffrn_radiation_wavelength 1.54184
_diffrn_reflns_av_R_equivalents 0.0523
_diffrn_reflns_av_unetI/netI 0.0416
_diffrn_reflns_Laue_measured_fraction_full 1.000
_diffrn_reflns_Laue_measured_fraction_max 0.990
_diffrn_reflns_limit_h_max 29
_diffrn_reflns_limit_h_min -28
_diffrn_reflns_limit_k_max 9
_diffrn_reflns_limit_k_min -14
_diffrn_reflns_limit_l_max 10
_diffrn_reflns_limit_l_min -11
_diffrn_reflns_number 9005
_diffrn_reflns_point_group_measured_fraction_full 0.907
_diffrn_reflns_point_group_measured_fraction_max 0.881
_diffrn_reflns_theta_full 67.684
_diffrn_reflns_theta_max 74.353
_diffrn_reflns_theta_min 3.691
_diffrn_source 'micro-focus sealed X-ray tube'
_diffrn_source_type 'SuperNova (Cu) X-ray Source'
_exptl_absorpt_coefficient_mu 8.900
_exptl_absorpt_correction_T_max 1.00000
_exptl_absorpt_correction_T_min 0.20659
_exptl_absorpt_correction_type multi-scan
_exptl_absorpt_process_details
;
CrysAlisPro 1.171.43.93a (Rigaku Oxford Diffraction, 2023)
Empirical absorption correction using spherical harmonics,
implemented in SCALE3 ABSPACK scaling algorithm.
;
_exptl_crystal_colour pale-blue
_exptl_crystal_density_diffrn 1.838
_exptl_crystal_description block
_exptl_crystal_F_000 1368
_exptl_crystal_size_max 0.35
_exptl_crystal_size_mid 0.15
_exptl_crystal_size_min 0.07
_refine_diff_density_max 2.224
_refine_diff_density_min -1.796
_refine_diff_density_rms 0.182
_refine_ls_abs_structure_details
;
 Flack x determined using 1577 quotients [(I+)-(I-)]/[(I+)+(I-)]
 (Parsons, Flack and Wagner, Acta Cryst. B69 (2013) 249-259).
;
_refine_ls_abs_structure_Flack -0.03(3)
_refine_ls_extinction_method none
_refine_ls_goodness_of_fit_ref 1.084
_refine_ls_hydrogen_treatment constr
_refine_ls_matrix_type full
_refine_ls_number_parameters 330
_refine_ls_number_reflns 4510
_refine_ls_number_restraints 2
_refine_ls_restrained_S_all 1.084
_refine_ls_R_factor_all 0.0547
_refine_ls_R_factor_gt 0.0531
_refine_ls_shift/su_max 0.003
_refine_ls_shift/su_mean 0.000
_refine_ls_structure_factor_coef Fsqd
_refine_ls_weighting_details 'w=1/[\s^2^(Fo^2^)+(0.0981P)^2^+4.5699P] where P=(Fo^2^+2Fc^2^)/3'
_refine_ls_weighting_scheme calc
_refine_ls_wR_factor_gt 0.1517
_refine_ls_wR_factor_ref 0.1540
_reflns_Friedel_coverage 0.670
_reflns_Friedel_fraction_full 0.800
_reflns_Friedel_fraction_max 0.756
_reflns_number_gt 4342
_reflns_number_total 4510
_reflns_threshold_expression 'I > 2\s(I)'
_cod_data_source_file d4ce00450g2.cif
_cod_data_source_block Lu-azotan
_cod_depositor_comments 'Adding full bibliography for 7248946--7248974.cif.'
_cod_original_cell_volume 2513.77(18)
_cod_database_code 7248973
_shelx_space_group_comment
;
The symmetry employed for this shelxl refinement is uniquely defined
by the following loop, which should always be used as a source of
symmetry information in preference to the above space-group names.
They are only intended as comments.
;

loop_
_space_group_symop_operation_xyz
'x, y, z'
'-x, -y, z+1/2'
'x+1/2, -y+1/2, z'
'-x+1/2, y+1/2, z+1/2'

loop_
_atom_site_label
_atom_site_type_symbol
_atom_site_fract_x
_atom_site_fract_y
_atom_site_fract_z
_atom_site_U_iso_or_equiv
_atom_site_adp_type
_atom_site_occupancy
_atom_site_site_symmetry_order
_atom_site_calc_flag
_atom_site_refinement_flags_posn
_atom_site_refinement_flags_adp
_atom_site_refinement_flags_occupancy
_atom_site_disorder_assembly
_atom_site_disorder_group
Lu1 Lu 0.35150(2) 0.51120(4) 0.44343(17) 0.0430(2) Uani 1 1 d . . . . .
N1A N 0.2962(5) 0.4523(11) 0.2400(13) 0.059(2) Uani 1 1 d . . . . .
C2A C 0.2428(6) 0.4715(10) 0.2450(16) 0.053(3) Uani 1 1 d . . . . .
N3A N 0.2166(5) 0.4432(10) 0.1188(12) 0.055(2) Uani 1 1 d . . . . .
C31A C 0.1584(7) 0.4534(18) 0.084(2) 0.077(5) Uani 1 1 d . . . . .
H31A H 0.136699 0.410012 0.152831 0.116 Uiso 1 1 calc R U . . .
H31B H 0.151937 0.421830 -0.010880 0.116 Uiso 1 1 calc R U . . .
H31C H 0.147641 0.535104 0.085832 0.116 Uiso 1 1 calc R U . . .
C4A C 0.2566(6) 0.4011(12) 0.0312(15) 0.058(3) Uani 1 1 d . . . . .
H4A H 0.251875 0.372576 -0.061985 0.070 Uiso 1 1 calc R U . . .
C5A C 0.3062(6) 0.4085(12) 0.1069(14) 0.058(3) Uani 1 1 d . . . . .
H5A H 0.341065 0.386739 0.071705 0.070 Uiso 1 1 calc R U . . .
C6A C 0.2144(6) 0.5178(10) 0.3749(16) 0.049(3) Uani 1 1 d . . . . .
H6A H 0.175840 0.524467 0.383287 0.059 Uiso 1 1 calc R U . . .
N7A N 0.2481(4) 0.5473(8) 0.4735(10) 0.048(2) Uani 1 1 d . . . . .
N8A N 0.2291(5) 0.5888(10) 0.6028(14) 0.060(3) Uani 1 1 d . . . . .
C81A C 0.1682(6) 0.5955(16) 0.626(2) 0.076(4) Uani 1 1 d . . . . .
H81A H 0.151326 0.639747 0.549722 0.114 Uiso 1 1 calc R U . . .
H81B H 0.160958 0.634070 0.716728 0.114 Uiso 1 1 calc R U . . .
H81C H 0.152890 0.517161 0.628422 0.114 Uiso 1 1 calc R U . . .
C9A C 0.2688(6) 0.6247(10) 0.7003(13) 0.052(3) Uani 1 1 d . . . . .
N10A N 0.3221(4) 0.6086(10) 0.6640(14) 0.058(2) Uani 1 1 d . . . . .
C11A C 0.3615(6) 0.6466(15) 0.7556(17) 0.061(3) Uani 1 1 d . . . . .
H11A H 0.398717 0.637111 0.729316 0.074 Uiso 1 1 calc R U . . .
C12A C 0.3501(6) 0.6991(14) 0.8870(17) 0.063(4) Uani 1 1 d . . . . .
H12A H 0.378849 0.725074 0.946585 0.076 Uiso 1 1 calc R U . . .
C13A C 0.2952(7) 0.7119(12) 0.9271(19) 0.072(4) Uani 1 1 d . . . . .
H13A H 0.286061 0.744643 1.015965 0.087 Uiso 1 1 calc R U . . .
C14A C 0.2530(6) 0.6749(12) 0.8321(16) 0.059(3) Uani 1 1 d . . . . .
H14A H 0.215566 0.683456 0.856127 0.071 Uiso 1 1 calc R U . . .
N1B N 0.3501(5) 0.3328(12) 0.6601(16) 0.062(3) Uani 1 1 d . . . . .
O1B O 0.3928(4) 0.3951(9) 0.6412(13) 0.065(2) Uani 1 1 d . . . . .
O2B O 0.3096(4) 0.3537(9) 0.5738(13) 0.069(3) Uani 1 1 d . . . . .
O3B O 0.3472(6) 0.2592(16) 0.756(2) 0.106(5) Uani 1 1 d . . . . .
N1C N 0.3618(5) 0.7193(10) 0.2702(11) 0.055(2) Uani 1 1 d . . . . .
O1C O 0.3851(4) 0.6276(8) 0.2228(10) 0.057(2) Uani 1 1 d . . . . .
O2C O 0.3305(4) 0.7090(8) 0.3788(10) 0.059(2) Uani 1 1 d . . . . .
O3C O 0.3684(7) 0.8169(10) 0.2147(15) 0.092(4) Uani 1 1 d . . . . .
N1D N 0.4258(6) 0.2815(11) 0.3458(16) 0.073(3) Uani 1 1 d . . . . .
O1D O 0.4073(6) 0.3800(11) 0.3248(14) 0.085(4) Uani 1 1 d . . . . .
O2D O 0.3973(8) 0.2051(13) 0.405(2) 0.118(5) Uani 1 1 d . . . . .
O3D O 0.4746(10) 0.264(2) 0.314(3) 0.186(13) Uani 1 1 d . . . . .
C1E C 0.5361(9) 0.5142(19) 0.501(3) 0.106(8) Uani 1 1 d . . . . .
H1EA H 0.533994 0.537632 0.600447 0.159 Uiso 1 1 calc R U . . .
H1EB H 0.573098 0.528689 0.465376 0.159 Uiso 1 1 calc R U . . .
H1EC H 0.527677 0.431520 0.492992 0.159 Uiso 1 1 calc R U . . .
O1E O 0.4346(3) 0.5938(9) 0.4896(10) 0.058(2) Uani 1 1 d . . . . .
S1E S 0.48842(13) 0.5950(4) 0.4011(4) 0.0631(8) Uani 1 1 d . . . . .
C2E C 0.5164(8) 0.7366(17) 0.437(3) 0.116(8) Uani 1 1 d . . . . .
H2EA H 0.518208 0.749024 0.538764 0.173 Uiso 1 1 calc R U . . .
H2EB H 0.492995 0.795785 0.393618 0.173 Uiso 1 1 calc R U . . .
H2EC H 0.553275 0.741862 0.396348 0.173 Uiso 1 1 calc R U . . .
C1F C 0.5030(14) 0.082(4) 0.595(4) 0.19(2) Uani 1 1 d D . . . .
H1FA H 0.469538 0.119892 0.562038 0.290 Uiso 1 1 calc R U . . .
H1FB H 0.523406 0.134551 0.656334 0.290 Uiso 1 1 calc R U . . .
H1FC H 0.493491 0.011522 0.647288 0.290 Uiso 1 1 calc R U . . .
C2F C 0.5391(9) 0.049(3) 0.465(4) 0.117(9) Uani 1 1 d D . . . .
N3F N 0.5684(12) 0.018(2) 0.391(3) 0.120(9) Uani 1 1 d . . . . .

loop_
_atom_site_aniso_label
_atom_site_aniso_U_11
_atom_site_aniso_U_22
_atom_site_aniso_U_33
_atom_site_aniso_U_23
_atom_site_aniso_U_13
_atom_site_aniso_U_12
Lu1 0.0442(3) 0.0431(3) 0.0416(3) 0.0010(6) -0.0006(3) 0.00092(15)
N1A 0.065(6) 0.058(6) 0.053(6) 0.005(5) -0.012(5) -0.001(5)
C2A 0.063(7) 0.040(5) 0.055(7) 0.004(5) -0.012(6) 0.005(5)
N3A 0.065(6) 0.055(6) 0.046(6) -0.003(5) -0.007(4) -0.003(5)
C31A 0.074(9) 0.082(11) 0.076(11) -0.016(10) -0.024(8) 0.005(8)
C4A 0.076(8) 0.054(7) 0.044(7) -0.002(5) -0.006(6) -0.005(6)
C5A 0.075(8) 0.061(7) 0.039(6) -0.003(5) 0.000(5) -0.002(6)
C6A 0.049(6) 0.040(5) 0.057(7) 0.002(5) -0.020(6) -0.005(4)
N7A 0.063(5) 0.040(4) 0.042(6) -0.003(4) -0.005(4) 0.013(4)
N8A 0.064(6) 0.057(6) 0.059(7) -0.001(5) 0.004(5) 0.000(5)
C81A 0.063(7) 0.081(10) 0.083(11) -0.012(9) 0.007(7) -0.004(7)
C9A 0.074(7) 0.039(5) 0.041(6) 0.009(5) 0.002(5) 0.005(5)
N10A 0.057(5) 0.055(6) 0.062(7) 0.010(5) -0.007(5) -0.001(4)
C11A 0.065(7) 0.072(9) 0.048(8) 0.004(7) -0.002(6) 0.001(6)
C12A 0.087(10) 0.062(8) 0.040(6) -0.009(6) -0.013(6) 0.007(6)
C13A 0.098(9) 0.060(6) 0.058(9) 0.001(8) -0.022(8) 0.007(6)
C14A 0.070(7) 0.054(7) 0.052(7) 0.005(6) 0.005(6) 0.014(6)
N1B 0.080(8) 0.047(6) 0.060(8) 0.018(6) 0.000(5) -0.001(5)
O1B 0.069(5) 0.055(5) 0.072(7) 0.009(5) -0.009(5) -0.004(4)
O2B 0.061(5) 0.061(5) 0.085(8) 0.023(5) -0.008(5) -0.010(4)
O3B 0.118(10) 0.100(11) 0.101(11) 0.056(10) 0.003(8) -0.008(7)
N1C 0.076(6) 0.053(6) 0.034(5) 0.003(4) -0.007(4) -0.001(5)
O1C 0.070(5) 0.061(5) 0.039(4) -0.007(4) 0.006(4) 0.008(4)
O2C 0.080(6) 0.050(4) 0.047(5) 0.010(4) 0.004(4) 0.013(4)
O3C 0.156(11) 0.050(6) 0.068(8) 0.016(5) 0.010(8) -0.018(7)
N1D 0.088(8) 0.061(7) 0.069(8) -0.003(6) 0.014(6) 0.024(6)
O1D 0.111(8) 0.077(7) 0.066(7) -0.003(6) 0.007(6) 0.050(7)
O2D 0.154(13) 0.088(8) 0.113(13) 0.004(9) -0.006(11) -0.041(9)
O3D 0.158(17) 0.20(2) 0.20(2) 0.12(2) 0.068(17) 0.088(17)
C1E 0.066(10) 0.117(16) 0.14(2) 0.001(13) 0.012(12) 0.016(9)
O1E 0.048(4) 0.080(6) 0.047(5) 0.008(4) -0.012(3) -0.015(4)
S1E 0.0542(14) 0.087(2) 0.0487(16) 0.0088(14) -0.0024(11) -0.0098(15)
C2E 0.100(12) 0.097(12) 0.15(2) 0.029(19) 0.025(16) -0.044(10)
C1F 0.13(2) 0.34(6) 0.11(2) 0.03(3) 0.02(2) 0.05(3)
C2F 0.081(12) 0.121(17) 0.15(3) 0.01(2) -0.012(16) -0.002(12)
N3F 0.112(17) 0.115(16) 0.13(2) -0.005(13) 0.001(15) 0.003(12)

loop_
_atom_type_symbol
_atom_type_description
_atom_type_scat_dispersion_real
_atom_type_scat_dispersion_imag
_atom_type_scat_source
C C 0.0181 0.0091 'International Tables Vol C Tables 4.2.6.8 and 6.1.1.4'
H H 0.0000 0.0000 'International Tables Vol C Tables 4.2.6.8 and 6.1.1.4'
Lu Lu -6.6179 4.6937 'International Tables Vol C Tables 4.2.6.8 and 6.1.1.4'
N N 0.0311 0.0180 'International Tables Vol C Tables 4.2.6.8 and 6.1.1.4'
O O 0.0492 0.0322 'International Tables Vol C Tables 4.2.6.8 and 6.1.1.4'
S S 0.3331 0.5567 'International Tables Vol C Tables 4.2.6.8 and 6.1.1.4'

loop_
_geom_angle_atom_site_label_1
_geom_angle_atom_site_label_2
_geom_angle_atom_site_label_3
_geom_angle
_geom_angle_site_symmetry_1
_geom_angle_site_symmetry_3
_geom_angle_publ_flag
O1E Lu1 O1D 81.0(5) . . ?
O1E Lu1 O2C 81.0(4) . . ?
O1D Lu1 O2C 128.1(4) . . ?
O1E Lu1 O2B 126.2(3) . . ?
O1D Lu1 O2B 90.3(5) . . ?
O2C Lu1 O2B 138.3(4) . . ?
O1E Lu1 N1A 139.2(4) . . ?
O1D Lu1 N1A 76.3(5) . . ?
O2C Lu1 N1A 86.9(4) . . ?
O2B Lu1 N1A 87.7(4) . . ?
O1E Lu1 N10A 84.7(4) . . ?
O1D Lu1 N10A 150.7(4) . . ?
O2C Lu1 N10A 73.9(3) . . ?
O2B Lu1 N10A 77.8(4) . . ?
N1A Lu1 N10A 128.9(4) . . ?
O1E Lu1 O1B 73.9(3) . . ?
O1D Lu1 O1B 77.1(4) . . ?
O2C Lu1 O1B 141.0(4) . . ?
O2B Lu1 O1B 52.4(3) . . ?
N1A Lu1 O1B 131.2(4) . . ?
N10A Lu1 O1B 74.4(4) . . ?
O1E Lu1 N7A 141.5(3) . . ?
O1D Lu1 N7A 137.2(4) . . ?
O2C Lu1 N7A 70.6(3) . . ?
O2B Lu1 N7A 69.6(3) . . ?
N1A Lu1 N7A 65.8(4) . . ?
N10A Lu1 N7A 63.2(3) . . ?
O1B Lu1 N7A 113.4(3) . . ?
O1E Lu1 O1C 70.1(3) . . ?
O1D Lu1 O1C 76.4(4) . . ?
O2C Lu1 O1C 51.7(3) . . ?
O2B Lu1 O1C 157.6(4) . . ?
N1A Lu1 O1C 71.8(4) . . ?
N10A Lu1 O1C 122.1(3) . . ?
O1B Lu1 O1C 137.9(3) . . ?
N7A Lu1 O1C 108.2(3) . . ?
O1E Lu1 N1B 99.9(3) . . ?
O1D Lu1 N1B 83.5(4) . . ?
O2C Lu1 N1B 147.6(4) . . ?
O2B Lu1 N1B 26.4(3) . . ?
N1A Lu1 N1B 110.6(4) . . ?
N10A Lu1 N1B 73.9(4) . . ?
O1B Lu1 N1B 26.0(3) . . ?
N7A Lu1 N1B 91.4(3) . . ?
O1C Lu1 N1B 158.6(3) . . ?
O1E Lu1 N1C 71.8(3) . . ?
O1D Lu1 N1C 102.4(4) . . ?
O2C Lu1 N1C 25.8(3) . . ?
O2B Lu1 N1C 160.0(3) . . ?
N1A Lu1 N1C 80.5(4) . . ?
N10A Lu1 N1C 97.2(4) . . ?
O1B Lu1 N1C 145.3(3) . . ?
N7A Lu1 N1C 90.8(3) . . ?
O1C Lu1 N1C 26.1(3) . . ?
N1B Lu1 N1C 168.6(4) . . ?
C2A N1A C5A 105.6(12) . . ?
C2A N1A Lu1 118.0(10) . . ?
C5A N1A Lu1 136.2(10) . . ?
N1A C2A N3A 112.5(13) . . ?
N1A C2A C6A 122.7(12) . . ?
N3A C2A C6A 124.8(12) . . ?
C4A N3A C2A 106.0(11) . . ?
C4A N3A C31A 125.7(13) . . ?
C2A N3A C31A 128.3(13) . . ?
N3A C31A H31A 109.5 . . ?
N3A C31A H31B 109.5 . . ?
H31A C31A H31B 109.5 . . ?
N3A C31A H31C 109.5 . . ?
H31A C31A H31C 109.5 . . ?
H31B C31A H31C 109.5 . . ?
N3A C4A C5A 106.5(12) . . ?
N3A C4A H4A 126.7 . . ?
C5A C4A H4A 126.7 . . ?
N1A C5A C4A 109.5(13) . . ?
N1A C5A H5A 125.3 . . ?
C4A C5A H5A 125.3 . . ?
N7A C6A C2A 112.9(12) . . ?
N7A C6A H6A 123.5 . . ?
C2A C6A H6A 123.5 . . ?
C6A N7A N8A 120.8(11) . . ?
C6A N7A Lu1 120.3(9) . . ?
N8A N7A Lu1 118.7(7) . . ?
N7A N8A C9A 116.6(10) . . ?
N7A N8A C81A 118.6(12) . . ?
C9A N8A C81A 124.8(13) . . ?
N8A C81A H81A 109.5 . . ?
N8A C81A H81B 109.5 . . ?
H81A C81A H81B 109.5 . . ?
N8A C81A H81C 109.5 . . ?
H81A C81A H81C 109.5 . . ?
H81B C81A H81C 109.5 . . ?
N10A C9A N8A 117.2(12) . . ?
N10A C9A C14A 122.3(13) . . ?
N8A C9A C14A 120.5(12) . . ?
C11A N10A C9A 118.0(13) . . ?
C11A N10A Lu1 118.5(9) . . ?
C9A N10A Lu1 123.5(9) . . ?
N10A C11A C12A 123.9(14) . . ?
N10A C11A H11A 118.0 . . ?
C12A C11A H11A 118.0 . . ?
C13A C12A C11A 118.2(14) . . ?
C13A C12A H12A 120.9 . . ?
C11A C12A H12A 120.9 . . ?
C12A C13A C14A 119.1(16) . . ?
C12A C13A H13A 120.4 . . ?
C14A C13A H13A 120.4 . . ?
C9A C14A C13A 118.4(14) . . ?
C9A C14A H14A 120.8 . . ?
C13A C14A H14A 120.8 . . ?
O3B N1B O1B 122.1(14) . . ?
O3B N1B O2B 122.7(13) . . ?
O1B N1B O2B 115.2(12) . . ?
O3B N1B Lu1 176.8(13) . . ?
O1B N1B Lu1 59.5(7) . . ?
O2B N1B Lu1 55.7(6) . . ?
N1B O1B Lu1 94.4(8) . . ?
N1B O2B Lu1 97.9(7) . . ?
O3C N1C O1C 122.5(12) . . ?
O3C N1C O2C 119.7(12) . . ?
O1C N1C O2C 117.8(11) . . ?
O3C N1C Lu1 170.4(10) . . ?
O1C N1C Lu1 63.6(6) . . ?
O2C N1C Lu1 54.8(6) . . ?
N1C O1C Lu1 90.3(7) . . ?
N1C O2C Lu1 99.4(7) . . ?
O1D N1D O3D 117.1(18) . . ?
O1D N1D O2D 120.8(15) . . ?
O3D N1D O2D 121.9(17) . . ?
N1D O1D Lu1 137.2(11) . . ?
S1E C1E H1EA 109.5 . . ?
S1E C1E H1EB 109.5 . . ?
H1EA C1E H1EB 109.5 . . ?
S1E C1E H1EC 109.5 . . ?
H1EA C1E H1EC 109.5 . . ?
H1EB C1E H1EC 109.5 . . ?
S1E O1E Lu1 130.6(5) . . ?
O1E S1E C1E 105.3(9) . . ?
O1E S1E C2E 103.2(9) . . ?
C1E S1E C2E 97.4(12) . . ?
S1E C2E H2EA 109.5 . . ?
S1E C2E H2EB 109.5 . . ?
H2EA C2E H2EB 109.5 . . ?
S1E C2E H2EC 109.5 . . ?
H2EA C2E H2EC 109.5 . . ?
H2EB C2E H2EC 109.5 . . ?
C2F C1F H1FA 109.5 . . ?
C2F C1F H1FB 109.5 . . ?
H1FA C1F H1FB 109.5 . . ?
C2F C1F H1FC 109.5 . . ?
H1FA C1F H1FC 109.5 . . ?
H1FB C1F H1FC 109.5 . . ?
N3F C2F C1F 169(4) . . ?

loop_
_geom_bond_atom_site_label_1
_geom_bond_atom_site_label_2
_geom_bond_distance
_geom_bond_site_symmetry_2
_geom_bond_publ_flag
Lu1 O1E 2.240(8) . ?
Lu1 O1D 2.280(10) . ?
Lu1 O2C 2.370(8) . ?
Lu1 O2B 2.376(10) . ?
Lu1 N1A 2.400(12) . ?
Lu1 N10A 2.428(13) . ?
Lu1 O1B 2.463(10) . ?
Lu1 N7A 2.525(10) . ?
Lu1 O1C 2.563(10) . ?
Lu1 N1B 2.849(13) . ?
Lu1 N1C 2.862(11) . ?
N1A C2A 1.299(18) . ?
N1A C5A 1.352(19) . ?
C2A N3A 1.365(17) . ?
C2A C6A 1.48(2) . ?
N3A C4A 1.343(18) . ?
N3A C31A 1.437(18) . ?
C31A H31A 0.9600 . ?
C31A H31B 0.9600 . ?
C31A H31C 0.9600 . ?
C4A C5A 1.382(19) . ?
C4A H4A 0.9300 . ?
C5A H5A 0.9300 . ?
C6A N7A 1.265(16) . ?
C6A H6A 0.9300 . ?
N7A N8A 1.366(15) . ?
N8A C9A 1.375(18) . ?
N8A C81A 1.475(18) . ?
C81A H81A 0.9600 . ?
C81A H81B 0.9600 . ?
C81A H81C 0.9600 . ?
C9A N10A 1.333(17) . ?
C9A C14A 1.400(19) . ?
N10A C11A 1.34(2) . ?
C11A C12A 1.38(2) . ?
C11A H11A 0.9300 . ?
C12A C13A 1.38(2) . ?
C12A H12A 0.9300 . ?
C13A C14A 1.40(2) . ?
C13A H13A 0.9300 . ?
C14A H14A 0.9300 . ?
N1B O3B 1.220(19) . ?
N1B O1B 1.255(15) . ?
N1B O2B 1.279(15) . ?
N1C O3C 1.228(16) . ?
N1C O1C 1.258(15) . ?
N1C O2C 1.261(15) . ?
N1D O1D 1.216(16) . ?
N1D O3D 1.22(2) . ?
N1D O2D 1.23(2) . ?
C1E S1E 1.73(2) . ?
C1E H1EA 0.9600 . ?
C1E H1EB 0.9600 . ?
C1E H1EC 0.9600 . ?
O1E S1E 1.528(9) . ?
S1E C2E 1.767(18) . ?
C2E H2EA 0.9600 . ?
C2E H2EB 0.9600 . ?
C2E H2EC 0.9600 . ?
C1F C2F 1.529(13) . ?
C1F H1FA 0.9600 . ?
C1F H1FB 0.9600 . ?
C1F H1FC 0.9600 . ?
C2F N3F 1.04(3) . ?

loop_
_geom_torsion_atom_site_label_1
_geom_torsion_atom_site_label_2
_geom_torsion_atom_site_label_3
_geom_torsion_atom_site_label_4
_geom_torsion
_geom_torsion_site_symmetry_1
_geom_torsion_site_symmetry_2
_geom_torsion_site_symmetry_3
_geom_torsion_site_symmetry_4
_geom_torsion_publ_flag
C5A N1A C2A N3A -0.7(15) . . . . ?
Lu1 N1A C2A N3A 175.0(8) . . . . ?
C5A N1A C2A C6A 178.8(12) . . . . ?
Lu1 N1A C2A C6A -5.6(16) . . . . ?
N1A C2A N3A C4A 1.5(15) . . . . ?
C6A C2A N3A C4A -177.9(12) . . . . ?
N1A C2A N3A C31A -179.4(15) . . . . ?
C6A C2A N3A C31A 1(2) . . . . ?
C2A N3A C4A C5A -1.6(14) . . . . ?
C31A N3A C4A C5A 179.2(15) . . . . ?
C2A N1A C5A C4A -0.3(15) . . . . ?
Lu1 N1A C5A C4A -174.8(10) . . . . ?
N3A C4A C5A N1A 1.3(16) . . . . ?
N1A C2A C6A N7A 6.6(17) . . . . ?
N3A C2A C6A N7A -174.0(12) . . . . ?
C2A C6A N7A N8A -178.1(10) . . . . ?
C2A C6A N7A Lu1 -4.3(13) . . . . ?
C6A N7A N8A C9A -176.6(11) . . . . ?
Lu1 N7A N8A C9A 9.5(14) . . . . ?
C6A N7A N8A C81A 1.6(18) . . . . ?
Lu1 N7A N8A C81A -172.4(10) . . . . ?
N7A N8A C9A N10A -4.3(16) . . . . ?
C81A N8A C9A N10A 177.7(13) . . . . ?
N7A N8A C9A C14A 176.2(11) . . . . ?
C81A N8A C9A C14A -1.8(19) . . . . ?
N8A C9A N10A C11A 177.9(12) . . . . ?
C14A C9A N10A C11A -2.7(19) . . . . ?
N8A C9A N10A Lu1 -3.3(15) . . . . ?
C14A C9A N10A Lu1 176.1(9) . . . . ?
C9A N10A C11A C12A 1(2) . . . . ?
Lu1 N10A C11A C12A -177.4(12) . . . . ?
N10A C11A C12A C13A 1(3) . . . . ?
C11A C12A C13A C14A -2(2) . . . . ?
N10A C9A C14A C13A 1.6(19) . . . . ?
N8A C9A C14A C13A -179.0(12) . . . . ?
C12A C13A C14A C9A 1(2) . . . . ?
O3B N1B O1B Lu1 -176.8(17) . . . . ?
O2B N1B O1B Lu1 1.9(14) . . . . ?
O3B N1B O2B Lu1 176.7(17) . . . . ?
O1B N1B O2B Lu1 -2.0(15) . . . . ?
O3C N1C O1C Lu1 171.5(13) . . . . ?
O2C N1C O1C Lu1 -8.6(11) . . . . ?
O3C N1C O2C Lu1 -170.7(12) . . . . ?
O1C N1C O2C Lu1 9.4(12) . . . . ?
O3D N1D O1D Lu1 -138(2) . . . . ?
O2D N1D O1D Lu1 38(3) . . . . ?
Lu1 O1E S1E C1E -113.9(11) . . . . ?
Lu1 O1E S1E C2E 144.5(12) . . . . ?
